data_4349323
loop_
_publ_author_name
'Cook, Andrew W.'
'Nguyen, Thuy-Ai D'
'Buratto, William R.'
'Wu, Guang'
'Hayton, Trevor W.'

_publ_section_title
;
 Synthesis, Characterization, and Reactivity of the Group 11 Hydrido
 Clusters [Ag<sub>6</sub>H<sub>4</sub>(dppm)<sub>4</sub>(OAc)<sub>2</sub>]
 and [Cu<sub>3</sub>H(dppm)<sub>3</sub>(OAc)<sub>2</sub>].
;
_journal_issue 23
_journal_name_full 'Inorganic chemistry'
_journal_page_first 12435
_journal_page_last 12440
_journal_paper_doi 10.1021/acs.inorgchem.6b02385
_journal_volume 55
_journal_year 2016
_chemical_formula_sum 'C91 H85 Cu3 O4 P6'
_chemical_formula_weight 1619.02
_space_group_crystal_system monoclinic
_space_group_IT_number 14
_space_group_name_Hall '-P 2yn'
_space_group_name_H-M_alt 'P 1 21/n 1'
_atom_sites_solution_hydrogens mixed
_audit_creation_method SHELXL-2014/7
_cell_angle_alpha 90
_cell_angle_beta 105.106(7)
_cell_angle_gamma 90
_cell_formula_units_Z 4
_cell_length_a 13.493(3)
_cell_length_b 43.365(9)
_cell_length_c 13.796(4)
_cell_measurement_reflns_used 1018
_cell_measurement_temperature 100(2)
_cell_measurement_theta_max 359
_cell_measurement_theta_min 294
_cell_volume 7793(3)
_computing_structure_refinement 'SHELXL-2014/7 (Sheldrick, 2014)'
_diffrn_ambient_temperature 100(2)
_diffrn_measured_fraction_theta_full 0.997
_diffrn_measured_fraction_theta_max 0.995
_diffrn_measurement_device_type 'Bruker APEX2'
_diffrn_radiation_type MoK\a
_diffrn_radiation_wavelength 0.71073
_diffrn_reflns_av_R_equivalents 0.1046
_diffrn_reflns_av_unetI/netI 0.1210
_diffrn_reflns_Laue_measured_fraction_full 0.997
_diffrn_reflns_Laue_measured_fraction_max 0.995
_diffrn_reflns_limit_h_max 12
_diffrn_reflns_limit_h_min -17
_diffrn_reflns_limit_k_max 47
_diffrn_reflns_limit_k_min -54
_diffrn_reflns_limit_l_max 17
_diffrn_reflns_limit_l_min -15
_diffrn_reflns_number 47491
_diffrn_reflns_point_group_measured_fraction_full 0.997
_diffrn_reflns_point_group_measured_fraction_max 0.995
_diffrn_reflns_theta_full 25.242
_diffrn_reflns_theta_max 26.683
_diffrn_reflns_theta_min 1.599
_exptl_absorpt_coefficient_mu 0.987
_exptl_absorpt_correction_T_max 0.7454
_exptl_absorpt_correction_T_min 0.6618
_exptl_absorpt_correction_type multi-scan
_exptl_absorpt_process_details sadabs
_exptl_crystal_colour colorless
_exptl_crystal_density_diffrn 1.380
_exptl_crystal_description block
_exptl_crystal_F_000 3360
_exptl_crystal_size_max 0.200
_exptl_crystal_size_mid 0.050
_exptl_crystal_size_min 0.050
_refine_diff_density_max 1.247
_refine_diff_density_min -0.510
_refine_diff_density_rms 0.104
_refine_ls_extinction_method none
_refine_ls_goodness_of_fit_ref 0.988
_refine_ls_hydrogen_treatment mixed
_refine_ls_matrix_type full
_refine_ls_number_parameters 943
_refine_ls_number_reflns 16382
_refine_ls_number_restraints 12
_refine_ls_restrained_S_all 0.999
_refine_ls_R_factor_all 0.1101
_refine_ls_R_factor_gt 0.0538
_refine_ls_shift/su_max 0.003
_refine_ls_shift/su_mean 0.000
_refine_ls_structure_factor_coef Fsqd
_refine_ls_weighting_details 'w=1/[\s^2^(Fo^2^)+(0.0361P)^2^+0.1903P] where P=(Fo^2^+2Fc^2^)/3'
_refine_ls_weighting_scheme calc
_refine_ls_wR_factor_gt 0.0964
_refine_ls_wR_factor_ref 0.1137
_reflns_Friedel_coverage 0.000
_reflns_number_gt 10152
_reflns_number_total 16382
_reflns_threshold_expression 'I > 2\s(I)'
_cod_data_source_file ic6b02385_si_001.cif
_cod_data_source_block AC_Complex2
_cod_depositor_comments
;
The following automatic conversions were performed:

data item '_exptl_absorpt_correction_type' value 'Multi-scan' was
changed to 'multi-scan' in accordance with the
/home/saulius/struct/COD-crude-data/automatic-downloads/DataCite-retrospective/ACS/depositions/lib/dictionaries/cif_core.dic
dictionary named 'cif_core.dic' version 2.4.2 last updated on
2011-04-26.

Automatic conversion script
Id: cif_fix_values 6909 2019-04-08 15:41:33Z antanas 
;
_cod_original_cell_volume 7794(3)
_cod_original_sg_symbol_H-M 'P 21/n'
_cod_database_code 4349323
_shelx_shelxl_version_number 2014/7
_shelx_space_group_comment
;
The symmetry employed for this shelxl refinement is uniquely defined
by the following loop, which should always be used as a source of
symmetry information in preference to the above space-group names.
They are only intended as comments.
;
_shelx_estimated_absorpt_t_min 0.827
_shelx_estimated_absorpt_t_max 0.952

loop_
_space_group_symop_operation_xyz
'x, y, z'
'-x+1/2, y+1/2, -z+1/2'
'-x, -y, -z'
'x-1/2, -y-1/2, z-1/2'

loop_
_atom_site_label
_atom_site_type_symbol
_atom_site_fract_x
_atom_site_fract_y
_atom_site_fract_z
_atom_site_U_iso_or_equiv
_atom_site_adp_type
_atom_site_occupancy
_atom_site_site_symmetry_order
_atom_site_calc_flag
_atom_site_refinement_flags_posn
_atom_site_refinement_flags_adp
C1 C 0.1903(3) 0.54308(9) 0.5686(3) 0.0132(9) Uani 1 1 d . .
C2 C 0.1235(3) 0.52276(9) 0.5039(3) 0.0159(9) Uani 1 1 d . .
H2 H 0.0621 0.5304 0.4599 0.019 Uiso 1 1 calc R U
C3 C 0.1463(3) 0.49176(9) 0.5036(3) 0.0199(10) Uani 1 1 d . .
H3 H 0.1013 0.4782 0.4585 0.024 Uiso 1 1 calc R U
C4 C 0.2341(3) 0.48047(10) 0.5685(3) 0.0215(10) Uani 1 1 d . .
H4 H 0.2492 0.4591 0.5681 0.026 Uiso 1 1 calc R U
C5 C 0.3008(3) 0.49989(10) 0.6346(3) 0.0227(10) Uani 1 1 d . .
H5 H 0.3609 0.4919 0.6797 0.027 Uiso 1 1 calc R U
C6 C 0.2787(3) 0.53102(9) 0.6341(3) 0.0171(9) Uani 1 1 d . .
H6 H 0.3244 0.5444 0.6791 0.020 Uiso 1 1 calc R U
C7 C 0.0362(3) 0.58484(9) 0.5932(3) 0.0159(9) Uani 1 1 d . .
C8 C -0.0541(3) 0.58977(9) 0.5196(3) 0.0193(10) Uani 1 1 d . .
H8 H -0.0523 0.5915 0.4515 0.023 Uiso 1 1 calc R U
C9 C -0.1479(4) 0.59229(9) 0.5443(4) 0.0274(11) Uani 1 1 d . .
H9 H -0.2093 0.5961 0.4935 0.033 Uiso 1 1 calc R U
C10 C -0.1503(4) 0.58917(10) 0.6443(4) 0.0314(12) Uani 1 1 d . .
H10 H -0.2136 0.5910 0.6619 0.038 Uiso 1 1 calc R U
C11 C -0.0606(4) 0.58337(10) 0.7181(4) 0.0298(12) Uani 1 1 d . .
H11 H -0.0628 0.5808 0.7859 0.036 Uiso 1 1 calc R U
C12 C 0.0321(4) 0.58131(9) 0.6931(3) 0.0224(10) Uani 1 1 d . .
H12 H 0.0934 0.5775 0.7440 0.027 Uiso 1 1 calc R U
C13 C 0.1420(3) 0.59539(9) 0.4384(3) 0.0140(9) Uani 1 1 d . .
H13A H 0.1143 0.5775 0.3951 0.017 Uiso 1 1 calc R U
H13B H 0.0915 0.6124 0.4220 0.017 Uiso 1 1 calc R U
C14 C 0.3306(3) 0.57158(9) 0.4052(3) 0.0132(9) Uani 1 1 d . .
C15 C 0.2798(3) 0.54566(9) 0.3555(3) 0.0214(10) Uani 1 1 d . .
H15 H 0.2075 0.5461 0.3281 0.026 Uiso 1 1 calc R U
C16 C 0.3347(4) 0.51937(10) 0.3462(4) 0.0278(11) Uani 1 1 d . .
H16 H 0.2998 0.5017 0.3131 0.033 Uiso 1 1 calc R U
C17 C 0.4393(4) 0.51860(11) 0.3843(4) 0.0296(12) Uani 1 1 d . .
H17 H 0.4762 0.5004 0.3782 0.035 Uiso 1 1 calc R U
C18 C 0.4911(4) 0.54408(10) 0.4314(3) 0.0230(10) Uani 1 1 d . .
H18 H 0.5637 0.5435 0.4566 0.028 Uiso 1 1 calc R U
C19 C 0.4370(3) 0.57064(9) 0.4421(3) 0.0175(9) Uani 1 1 d . .
H19 H 0.4727 0.5882 0.4746 0.021 Uiso 1 1 calc R U
C20 C 0.2298(3) 0.62154(9) 0.2864(3) 0.0142(9) Uani 1 1 d . .
C21 C 0.2841(3) 0.64674(9) 0.2652(3) 0.0175(9) Uani 1 1 d . .
H21 H 0.3359 0.6560 0.3172 0.021 Uiso 1 1 calc R U
C22 C 0.2629(3) 0.65867(10) 0.1675(3) 0.0214(10) Uani 1 1 d . .
H22 H 0.2997 0.6761 0.1538 0.026 Uiso 1 1 calc R U
C23 C 0.1891(3) 0.64524(10) 0.0917(3) 0.0228(10) Uani 1 1 d . .
H23 H 0.1752 0.6532 0.0253 0.027 Uiso 1 1 calc R U
C24 C 0.1350(3) 0.62002(10) 0.1122(3) 0.0239(10) Uani 1 1 d . .
H24 H 0.0840 0.6107 0.0596 0.029 Uiso 1 1 calc R U
C25 C 0.1545(3) 0.60822(10) 0.2085(3) 0.0191(10) Uani 1 1 d . .
H25 H 0.1165 0.5910 0.2218 0.023 Uiso 1 1 calc R U
C26 C 0.0917(3) 0.67755(8) 0.4141(3) 0.0101(8) Uani 1 1 d . .
C27 C 0.0589(3) 0.67599(9) 0.3093(3) 0.0146(9) Uani 1 1 d . .
H27 H 0.1054 0.6812 0.2706 0.017 Uiso 1 1 calc R U
C28 C -0.0399(3) 0.66705(9) 0.2612(3) 0.0169(9) Uani 1 1 d . .
H28 H -0.0605 0.6659 0.1899 0.020 Uiso 1 1 calc R U
C29 C -0.1090(3) 0.65977(9) 0.3161(3) 0.0173(9) Uani 1 1 d . .
H29 H -0.1771 0.6538 0.2828 0.021 Uiso 1 1 calc R U
C30 C -0.0785(3) 0.66128(9) 0.4204(3) 0.0192(10) Uani 1 1 d . .
H30 H -0.1262 0.6568 0.4584 0.023 Uiso 1 1 calc R U
C31 C 0.0216(3) 0.66939(8) 0.4688(3) 0.0145(9) Uani 1 1 d . .
H31 H 0.0429 0.6694 0.5401 0.017 Uiso 1 1 calc R U
C32 C 0.2613(3) 0.71666(8) 0.3999(3) 0.0124(9) Uani 1 1 d . .
C33 C 0.3632(3) 0.71779(9) 0.3960(3) 0.0143(9) Uani 1 1 d . .
H33 H 0.4097 0.7023 0.4288 0.017 Uiso 1 1 calc R U
C34 C 0.3975(3) 0.74121(9) 0.3448(3) 0.0153(9) Uani 1 1 d . .
H34 H 0.4675 0.7419 0.3433 0.018 Uiso 1 1 calc R U
C35 C 0.3302(3) 0.76361(9) 0.2960(3) 0.0175(9) Uani 1 1 d . .
H35 H 0.3537 0.7795 0.2602 0.021 Uiso 1 1 calc R U
C36 C 0.2282(3) 0.76292(9) 0.2993(3) 0.0187(10) Uani 1 1 d . .
H36 H 0.1821 0.7785 0.2663 0.022 Uiso 1 1 calc R U
C37 C 0.1937(3) 0.73943(9) 0.3508(3) 0.0152(9) Uani 1 1 d . .
H37 H 0.1238 0.7389 0.3526 0.018 Uiso 1 1 calc R U
C38 C 0.2085(3) 0.70674(9) 0.5891(3) 0.0103(8) Uani 1 1 d . .
H38A H 0.1714 0.7263 0.5675 0.012 Uiso 1 1 calc R U
H38B H 0.1655 0.6940 0.6216 0.012 Uiso 1 1 calc R U
C39 C 0.3807(3) 0.74823(8) 0.6265(3) 0.0128(9) Uani 1 1 d . .
C40 C 0.4863(3) 0.74967(9) 0.6388(3) 0.0130(9) Uani 1 1 d . .
H40 H 0.5294 0.7341 0.6762 0.016 Uiso 1 1 calc R U
C41 C 0.5294(3) 0.77390(9) 0.5963(3) 0.0171(9) Uani 1 1 d . .
H41 H 0.6017 0.7752 0.6067 0.021 Uiso 1 1 calc R U
C42 C 0.4663(3) 0.79591(9) 0.5391(3) 0.0190(10) Uani 1 1 d . .
H42 H 0.4952 0.8120 0.5086 0.023 Uiso 1 1 calc R U
C43 C 0.3616(3) 0.79465(9) 0.5261(3) 0.0190(10) Uani 1 1 d . .
H43 H 0.3189 0.8100 0.4870 0.023 Uiso 1 1 calc R U
C44 C 0.3182(3) 0.77115(9) 0.5697(3) 0.0128(9) Uani 1 1 d . .
H44 H 0.2460 0.7706 0.5611 0.015 Uiso 1 1 calc R U
C45 C 0.2794(3) 0.73218(9) 0.7801(3) 0.0116(8) Uani 1 1 d . .
C46 C 0.2464(3) 0.71190(9) 0.8433(3) 0.0152(9) Uani 1 1 d . .
H46 H 0.2519 0.6903 0.8346 0.018 Uiso 1 1 calc R U
C47 C 0.2051(3) 0.72302(10) 0.9196(3) 0.0209(10) Uani 1 1 d . .
H47 H 0.1806 0.7090 0.9608 0.025 Uiso 1 1 calc R U
C48 C 0.1999(4) 0.75436(10) 0.9352(3) 0.0241(11) Uani 1 1 d . .
H48 H 0.1727 0.7620 0.9875 0.029 Uiso 1 1 calc R U
C49 C 0.2348(4) 0.77458(10) 0.8738(3) 0.0246(11) Uani 1 1 d . .
H49 H 0.2309 0.7962 0.8842 0.030 Uiso 1 1 calc R U
C50 C 0.2751(3) 0.76388(9) 0.7977(3) 0.0202(10) Uani 1 1 d . .
H50 H 0.3000 0.7781 0.7572 0.024 Uiso 1 1 calc R U
C51 C 0.4915(3) 0.68793(9) 0.9736(3) 0.0139(9) Uani 1 1 d . .
C52 C 0.4862(3) 0.68191(9) 1.0712(3) 0.0175(9) Uani 1 1 d . .
H52 H 0.4820 0.6612 1.0925 0.021 Uiso 1 1 calc R U
C53 C 0.4869(4) 0.70610(10) 1.1380(3) 0.0276(11) Uani 1 1 d . .
H53 H 0.4856 0.7017 1.2052 0.033 Uiso 1 1 calc R U
C54 C 0.4893(3) 0.73622(10) 1.1076(3) 0.0248(11) Uani 1 1 d . .
H54 H 0.4884 0.7526 1.1531 0.030 Uiso 1 1 calc R U
C55 C 0.4932(3) 0.74268(9) 1.0094(3) 0.0189(10) Uani 1 1 d . .
H55 H 0.4944 0.7634 0.9876 0.023 Uiso 1 1 calc R U
C56 C 0.4951(3) 0.71856(9) 0.9444(3) 0.0138(9) Uani 1 1 d . .
H56 H 0.4988 0.7230 0.8780 0.017 Uiso 1 1 calc R U
C57 C 0.6257(3) 0.64465(9) 0.9197(3) 0.0129(8) Uani 1 1 d . .
C58 C 0.6729(3) 0.63646(9) 1.0189(3) 0.0180(9) Uani 1 1 d . .
H58 H 0.6355 0.6376 1.0683 0.022 Uiso 1 1 calc R U
C59 C 0.7743(3) 0.62661(9) 1.0455(3) 0.0221(10) Uani 1 1 d . .
H59 H 0.8059 0.6210 1.1131 0.026 Uiso 1 1 calc R U
C60 C 0.8298(3) 0.62490(9) 0.9736(3) 0.0228(10) Uani 1 1 d . .
H60 H 0.8990 0.6180 0.9918 0.027 Uiso 1 1 calc R U
C61 C 0.7835(3) 0.63329(9) 0.8754(3) 0.0222(10) Uani 1 1 d . .
H61 H 0.8213 0.6323 0.8263 0.027 Uiso 1 1 calc R U
C62 C 0.6818(3) 0.64313(9) 0.8483(3) 0.0146(9) Uani 1 1 d . .
H62 H 0.6505 0.6488 0.7807 0.017 Uiso 1 1 calc R U
C63 C 0.4195(3) 0.62671(8) 0.9230(3) 0.0107(8) Uani 1 1 d . .
H63A H 0.4638 0.6173 0.9845 0.013 Uiso 1 1 calc R U
H63B H 0.3589 0.6357 0.9404 0.013 Uiso 1 1 calc R U
C64 C 0.4990(3) 0.58116(9) 0.8138(3) 0.0136(9) Uani 1 1 d . .
C65 C 0.5768(3) 0.57151(9) 0.8962(3) 0.0181(9) Uani 1 1 d . .
H65 H 0.5664 0.5730 0.9615 0.022 Uiso 1 1 calc R U
C66 C 0.6685(3) 0.55990(9) 0.8853(3) 0.0182(9) Uani 1 1 d . .
H66 H 0.7211 0.5538 0.9424 0.022 Uiso 1 1 calc R U
C67 C 0.6828(3) 0.55725(9) 0.7897(3) 0.0210(10) Uani 1 1 d . .
H67 H 0.7456 0.5491 0.7815 0.025 Uiso 1 1 calc R U
C68 C 0.6068(3) 0.56628(9) 0.7058(3) 0.0210(10) Uani 1 1 d . .
H68 H 0.6171 0.5642 0.6406 0.025 Uiso 1 1 calc R U
C69 C 0.5150(3) 0.57845(9) 0.7179(3) 0.0154(9) Uani 1 1 d . .
H69 H 0.4631 0.5849 0.6608 0.018 Uiso 1 1 calc R U
C70 C 0.3385(3) 0.56628(9) 0.9042(3) 0.0150(9) Uani 1 1 d . .
C71 C 0.3724(3) 0.53576(9) 0.9048(3) 0.0200(10) Uani 1 1 d . .
H71 H 0.4154 0.5301 0.8631 0.024 Uiso 1 1 calc R U
C72 C 0.3444(4) 0.51374(10) 0.9652(3) 0.0246(11) Uani 1 1 d . .
H72 H 0.3675 0.4931 0.9639 0.030 Uiso 1 1 calc R U
C73 C 0.2834(4) 0.52152(10) 1.0270(4) 0.0324(12) Uani 1 1 d . .
H73 H 0.2664 0.5065 1.0702 0.039 Uiso 1 1 calc R U
C74 C 0.2471(4) 0.55134(10) 1.0260(4) 0.0344(13) Uani 1 1 d . .
H74 H 0.2039 0.5568 1.0677 0.041 Uiso 1 1 calc R U
C75 C 0.2737(4) 0.57352(10) 0.9639(3) 0.0239(11) Uani 1 1 d . .
H75 H 0.2470 0.5938 0.9627 0.029 Uiso 1 1 calc R U
C76 C 0.1182(3) 0.64660(9) 0.7754(3) 0.0160(9) Uani 1 1 d . .
C77 C 0.0185(3) 0.66447(10) 0.7589(3) 0.0228(10) Uani 1 1 d . .
H77A H 0.0292 0.6857 0.7395 0.034 Uiso 1 1 calc R U
H77B H -0.0037 0.6646 0.8211 0.034 Uiso 1 1 calc R U
H77C H -0.0343 0.6546 0.7055 0.034 Uiso 1 1 calc R U
C78 C 0.5517(3) 0.66365(9) 0.5685(3) 0.0149(9) Uani 1 1 d . .
C79 C 0.6561(3) 0.66406(11) 0.5454(3) 0.0254(11) Uani 1 1 d . .
H79A H 0.6955 0.6459 0.5751 0.038 Uiso 1 1 calc R U
H79B H 0.6934 0.6828 0.5737 0.038 Uiso 1 1 calc R U
H79C H 0.6466 0.6638 0.4725 0.038 Uiso 1 1 calc R U
C80 C 0.0514(4) 0.49595(11) 0.7496(4) 0.0418(14) Uani 1 1 d D .
H80 H 0.0626 0.5093 0.6989 0.050 Uiso 1 1 calc R U
C81 C 0.1112(4) 0.46933(13) 0.7752(4) 0.0542(17) Uani 1 1 d D .
H81 H 0.1602 0.4639 0.7397 0.065 Uiso 1 1 calc R U
C82 C 0.0977(4) 0.45073(11) 0.8540(4) 0.0517(16) Uani 1 1 d D .
H82 H 0.1396 0.4330 0.8732 0.062 Uiso 1 1 calc R U
C83 C 0.0241(4) 0.45793(12) 0.9042(4) 0.0495(16) Uani 1 1 d D .
H83 H 0.0160 0.4452 0.9576 0.059 Uiso 1 1 calc R U
C84 C -0.0385(5) 0.48403(13) 0.8763(5) 0.078(2) Uani 1 1 d D .
H84 H -0.0897 0.4889 0.9098 0.094 Uiso 1 1 calc R U
C85 C -0.0241(5) 0.50295(13) 0.7978(5) 0.070(2) Uani 1 1 d D .
H85 H -0.0663 0.5206 0.7778 0.084 Uiso 1 1 calc R U
C86 C 0.4760(4) 0.59475(11) 0.2080(3) 0.0312(12) Uani 1 1 d . .
H86 H 0.4033 0.5963 0.1909 0.037 Uiso 1 1 calc R U
C87 C 0.5347(4) 0.61589(10) 0.2725(3) 0.0273(11) Uani 1 1 d . .
H87 H 0.5028 0.6319 0.3006 0.033 Uiso 1 1 calc R U
C88 C 0.6403(4) 0.61368(11) 0.2960(3) 0.0292(11) Uani 1 1 d . .
H88 H 0.6810 0.6283 0.3403 0.035 Uiso 1 1 calc R U
C89 C 0.6877(4) 0.59041(11) 0.2557(3) 0.0311(12) Uani 1 1 d . .
H89 H 0.7604 0.5891 0.2718 0.037 Uiso 1 1 calc R U
C90 C 0.6281(4) 0.56922(11) 0.1920(3) 0.0314(12) Uani 1 1 d . .
H90 H 0.6599 0.5531 0.1645 0.038 Uiso 1 1 calc R U
C91 C 0.5223(4) 0.57126(11) 0.1679(3) 0.0314(12) Uani 1 1 d . .
H91 H 0.4815 0.5566 0.1239 0.038 Uiso 1 1 calc R U
Cu1 Cu 0.27219(4) 0.61608(2) 0.68379(3) 0.01204(12) Uani 1 1 d . .
Cu2 Cu 0.33367(4) 0.64548(2) 0.52695(3) 0.01149(11) Uani 1 1 d . .
Cu3 Cu 0.42504(4) 0.67126(2) 0.71579(3) 0.01107(12) Uani 1 1 d . .
H200 H 0.359(3) 0.6416(8) 0.645(3) 0.010(10) Uiso 1 1 d . .
O1 O 0.1570(2) 0.64584(6) 0.70029(19) 0.0148(6) Uani 1 1 d . .
O2 O 0.1554(2) 0.63412(7) 0.8579(2) 0.0273(7) Uani 1 1 d . .
O3 O 0.5476(2) 0.67540(6) 0.6504(2) 0.0149(6) Uani 1 1 d . .
O4 O 0.4796(2) 0.65116(6) 0.5044(2) 0.0161(6) Uani 1 1 d . .
P1 P 0.16451(8) 0.58456(2) 0.57181(8) 0.0121(2) Uani 1 1 d . .
P2 P 0.26473(8) 0.60771(2) 0.41632(7) 0.0116(2) Uani 1 1 d . .
P3 P 0.22540(8) 0.68636(2) 0.47801(7) 0.0103(2) Uani 1 1 d . .
P4 P 0.32986(8) 0.71535(2) 0.68085(7) 0.0102(2) Uani 1 1 d . .
P5 P 0.49131(8) 0.65792(2) 0.88000(8) 0.0108(2) Uani 1 1 d . .
P6 P 0.37646(8) 0.59645(2) 0.82731(8) 0.0114(2) Uani 1 1 d . .

loop_
_atom_site_aniso_label
_atom_site_aniso_U_11
_atom_site_aniso_U_22
_atom_site_aniso_U_33
_atom_site_aniso_U_23
_atom_site_aniso_U_13
_atom_site_aniso_U_12
C1 0.016(2) 0.010(2) 0.016(2) -0.0022(17) 0.0092(18) -0.0030(17)
C2 0.014(2) 0.015(2) 0.017(2) -0.0010(18) 0.0017(18) 0.0020(18)
C3 0.022(2) 0.014(2) 0.025(2) -0.0001(19) 0.009(2) -0.0057(19)
C4 0.024(3) 0.011(2) 0.031(3) -0.0019(19) 0.010(2) 0.0001(19)
C5 0.020(2) 0.019(2) 0.029(3) 0.004(2) 0.005(2) 0.006(2)
C6 0.016(2) 0.018(2) 0.017(2) 0.0003(18) 0.0039(18) 0.0010(18)
C7 0.018(2) 0.007(2) 0.023(2) -0.0007(17) 0.0073(19) -0.0019(17)
C8 0.023(2) 0.010(2) 0.027(3) -0.0018(18) 0.012(2) -0.0015(18)
C9 0.018(2) 0.012(2) 0.051(3) -0.001(2) 0.006(2) -0.0021(19)
C10 0.030(3) 0.015(2) 0.060(4) 0.000(2) 0.030(3) -0.004(2)
C11 0.035(3) 0.024(3) 0.040(3) 0.003(2) 0.026(3) -0.005(2)
C12 0.024(3) 0.019(2) 0.028(3) 0.000(2) 0.015(2) -0.005(2)
C13 0.014(2) 0.011(2) 0.015(2) -0.0015(17) 0.0019(18) 0.0042(17)
C14 0.021(2) 0.009(2) 0.013(2) 0.0016(17) 0.0111(18) 0.0019(18)
C15 0.021(2) 0.020(2) 0.023(2) -0.007(2) 0.006(2) 0.001(2)
C16 0.035(3) 0.017(2) 0.037(3) -0.005(2) 0.018(2) 0.001(2)
C17 0.040(3) 0.021(3) 0.033(3) 0.005(2) 0.019(2) 0.013(2)
C18 0.022(2) 0.027(3) 0.021(2) 0.000(2) 0.007(2) 0.012(2)
C19 0.024(2) 0.017(2) 0.012(2) -0.0022(18) 0.0057(19) 0.0019(19)
C20 0.015(2) 0.016(2) 0.013(2) -0.0010(17) 0.0059(18) 0.0082(18)
C21 0.020(2) 0.017(2) 0.019(2) 0.0012(19) 0.0108(19) 0.0035(19)
C22 0.028(3) 0.021(2) 0.020(2) 0.0016(19) 0.012(2) 0.003(2)
C23 0.027(3) 0.029(3) 0.015(2) 0.008(2) 0.011(2) 0.013(2)
C24 0.022(2) 0.031(3) 0.014(2) -0.004(2) -0.0032(19) 0.007(2)
C25 0.019(2) 0.018(2) 0.023(2) -0.0051(19) 0.009(2) 0.0009(19)
C26 0.012(2) 0.0059(19) 0.010(2) -0.0012(15) -0.0011(17) 0.0019(16)
C27 0.020(2) 0.011(2) 0.015(2) 0.0017(17) 0.0082(18) -0.0020(18)
C28 0.018(2) 0.018(2) 0.014(2) 0.0008(18) 0.0027(18) -0.0038(18)
C29 0.011(2) 0.014(2) 0.023(2) -0.0038(18) -0.0012(18) 0.0003(18)
C30 0.019(2) 0.015(2) 0.025(2) 0.0030(19) 0.008(2) 0.0001(19)
C31 0.016(2) 0.013(2) 0.016(2) -0.0004(17) 0.0069(18) 0.0027(18)
C32 0.018(2) 0.007(2) 0.012(2) -0.0030(16) 0.0030(18) -0.0033(17)
C33 0.016(2) 0.013(2) 0.013(2) -0.0025(17) 0.0027(18) 0.0002(18)
C34 0.016(2) 0.014(2) 0.018(2) -0.0012(18) 0.0084(18) -0.0064(18)
C35 0.022(2) 0.017(2) 0.014(2) 0.0023(18) 0.0055(19) -0.0044(19)
C36 0.022(2) 0.017(2) 0.013(2) 0.0015(18) -0.0022(19) -0.0041(19)
C37 0.016(2) 0.014(2) 0.015(2) 0.0008(17) 0.0027(18) -0.0014(18)
C38 0.010(2) 0.009(2) 0.013(2) -0.0008(16) 0.0052(17) -0.0002(16)
C39 0.020(2) 0.008(2) 0.011(2) -0.0029(16) 0.0055(18) 0.0001(17)
C40 0.015(2) 0.016(2) 0.008(2) -0.0037(16) 0.0032(17) -0.0025(17)
C41 0.016(2) 0.016(2) 0.021(2) -0.0073(18) 0.0072(19) -0.0094(18)
C42 0.030(3) 0.013(2) 0.017(2) -0.0047(18) 0.012(2) -0.008(2)
C43 0.031(3) 0.012(2) 0.013(2) -0.0003(17) 0.003(2) -0.0003(19)
C44 0.017(2) 0.012(2) 0.011(2) -0.0005(17) 0.0051(18) -0.0017(17)
C45 0.011(2) 0.015(2) 0.007(2) -0.0007(16) -0.0009(16) -0.0018(17)
C46 0.014(2) 0.014(2) 0.018(2) -0.0037(17) 0.0044(18) -0.0025(17)
C47 0.024(2) 0.020(2) 0.025(2) 0.0024(19) 0.018(2) -0.005(2)
C48 0.029(3) 0.026(3) 0.024(3) -0.006(2) 0.017(2) 0.000(2)
C49 0.034(3) 0.015(2) 0.030(3) -0.004(2) 0.018(2) -0.001(2)
C50 0.027(3) 0.016(2) 0.021(2) -0.0009(19) 0.010(2) -0.0045(19)
C51 0.013(2) 0.016(2) 0.014(2) -0.0021(17) 0.0043(17) -0.0017(17)
C52 0.025(2) 0.011(2) 0.019(2) -0.0046(18) 0.0098(19) -0.0015(18)
C53 0.044(3) 0.025(3) 0.018(2) -0.007(2) 0.016(2) -0.008(2)
C54 0.028(3) 0.023(3) 0.025(3) -0.011(2) 0.010(2) -0.006(2)
C55 0.012(2) 0.013(2) 0.030(3) -0.0008(19) 0.0036(19) -0.0045(18)
C56 0.009(2) 0.014(2) 0.017(2) -0.0001(17) 0.0014(17) -0.0038(17)
C57 0.014(2) 0.008(2) 0.016(2) 0.0015(17) 0.0014(17) -0.0006(17)
C58 0.015(2) 0.018(2) 0.019(2) -0.0016(18) 0.0022(19) -0.0010(18)
C59 0.023(2) 0.018(2) 0.019(2) -0.0006(19) -0.005(2) -0.0021(19)
C60 0.015(2) 0.012(2) 0.037(3) -0.001(2) -0.001(2) 0.0018(18)
C61 0.022(2) 0.020(2) 0.029(3) -0.002(2) 0.014(2) 0.002(2)
C62 0.013(2) 0.013(2) 0.017(2) -0.0022(18) 0.0024(17) -0.0001(17)
C63 0.014(2) 0.009(2) 0.010(2) 0.0030(16) 0.0027(17) 0.0033(16)
C64 0.015(2) 0.012(2) 0.014(2) -0.0011(17) 0.0043(18) -0.0014(17)
C65 0.021(2) 0.015(2) 0.017(2) -0.0010(18) 0.0028(19) -0.0049(19)
C66 0.017(2) 0.014(2) 0.021(2) 0.0023(18) 0.0005(19) 0.0018(18)
C67 0.017(2) 0.012(2) 0.038(3) -0.005(2) 0.013(2) -0.0003(18)
C68 0.022(2) 0.022(2) 0.022(2) -0.0081(19) 0.012(2) -0.005(2)
C69 0.017(2) 0.015(2) 0.015(2) -0.0027(17) 0.0054(18) -0.0042(18)
C70 0.017(2) 0.009(2) 0.019(2) 0.0023(17) 0.0035(18) -0.0037(17)
C71 0.027(3) 0.018(2) 0.018(2) -0.0027(18) 0.011(2) -0.003(2)
C72 0.039(3) 0.007(2) 0.031(3) 0.0015(19) 0.014(2) -0.003(2)
C73 0.046(3) 0.022(3) 0.039(3) 0.014(2) 0.028(3) 0.001(2)
C74 0.043(3) 0.024(3) 0.050(3) 0.009(2) 0.037(3) 0.003(2)
C75 0.034(3) 0.013(2) 0.031(3) 0.007(2) 0.020(2) 0.004(2)
C76 0.021(2) 0.012(2) 0.015(2) -0.0028(18) 0.0049(19) -0.0025(18)
C77 0.020(2) 0.025(3) 0.025(3) -0.002(2) 0.009(2) 0.005(2)
C78 0.017(2) 0.014(2) 0.016(2) 0.0034(18) 0.0073(19) 0.0023(18)
C79 0.017(2) 0.037(3) 0.025(3) -0.004(2) 0.012(2) -0.006(2)
C80 0.046(4) 0.040(3) 0.038(3) 0.010(3) 0.008(3) -0.003(3)
C81 0.055(4) 0.062(4) 0.053(4) 0.015(3) 0.026(3) 0.026(3)
C82 0.063(4) 0.034(3) 0.058(4) 0.013(3) 0.016(3) 0.019(3)
C83 0.061(4) 0.042(3) 0.051(4) 0.007(3) 0.025(3) -0.016(3)
C84 0.071(5) 0.048(4) 0.145(7) 0.006(4) 0.081(5) 0.001(4)
C85 0.052(4) 0.049(4) 0.119(6) 0.029(4) 0.040(4) 0.009(3)
C86 0.031(3) 0.038(3) 0.027(3) 0.002(2) 0.012(2) -0.001(2)
C87 0.036(3) 0.024(3) 0.028(3) 0.001(2) 0.018(2) 0.006(2)
C88 0.034(3) 0.031(3) 0.024(3) 0.000(2) 0.010(2) -0.001(2)
C89 0.032(3) 0.037(3) 0.025(3) 0.003(2) 0.009(2) 0.013(2)
C90 0.038(3) 0.032(3) 0.026(3) -0.004(2) 0.012(2) 0.012(2)
C91 0.048(3) 0.026(3) 0.022(3) 0.004(2) 0.012(2) 0.001(2)
Cu1 0.0137(3) 0.0115(3) 0.0113(3) -0.0001(2) 0.0039(2) -0.0002(2)
Cu2 0.0117(2) 0.0122(2) 0.0108(2) -0.0007(2) 0.0034(2) 0.0005(2)
Cu3 0.0113(3) 0.0120(3) 0.0103(2) 0.0005(2) 0.0035(2) 0.0011(2)
O1 0.0160(15) 0.0132(15) 0.0163(15) 0.0013(12) 0.0061(12) 0.0026(12)
O2 0.0290(19) 0.0375(19) 0.0159(17) 0.0060(14) 0.0069(14) 0.0082(15)
O3 0.0140(15) 0.0171(15) 0.0154(15) -0.0013(12) 0.0070(12) -0.0018(12)
O4 0.0187(16) 0.0170(15) 0.0137(15) -0.0042(12) 0.0064(13) -0.0017(13)
P1 0.0124(5) 0.0104(5) 0.0145(6) -0.0013(4) 0.0055(5) -0.0012(4)
P2 0.0138(5) 0.0109(5) 0.0106(5) -0.0017(4) 0.0041(4) 0.0003(4)
P3 0.0116(5) 0.0103(5) 0.0092(5) -0.0001(4) 0.0028(4) -0.0007(4)
P4 0.0104(5) 0.0110(5) 0.0092(5) -0.0002(4) 0.0029(4) 0.0001(4)
P5 0.0101(5) 0.0116(5) 0.0107(5) -0.0005(4) 0.0026(4) -0.0008(4)
P6 0.0137(5) 0.0099(5) 0.0111(5) 0.0004(4) 0.0041(4) -0.0006(4)

loop_
_atom_type_symbol
_atom_type_description
_atom_type_scat_dispersion_real
_atom_type_scat_dispersion_imag
_atom_type_scat_source
C C 0.0033 0.0016 'International Tables Vol C Tables 4.2.6.8 and 6.1.1.4'
O O 0.0106 0.0060 'International Tables Vol C Tables 4.2.6.8 and 6.1.1.4'
Cu Cu 0.3201 1.2651 'International Tables Vol C Tables 4.2.6.8 and 6.1.1.4'
P P 0.1023 0.0942 'International Tables Vol C Tables 4.2.6.8 and 6.1.1.4'
H H 0.0000 0.0000 'International Tables Vol C Tables 4.2.6.8 and 6.1.1.4'

loop_
_geom_angle_atom_site_label_1
_geom_angle_atom_site_label_2
_geom_angle_atom_site_label_3
_geom_angle
C6 C1 C2 118.4(4)
C6 C1 P1 119.1(3)
C2 C1 P1 122.5(3)
C3 C2 C1 120.5(4)
C3 C2 H2 119.7
C1 C2 H2 119.7
C4 C3 C2 120.0(4)
C4 C3 H3 120.0
C2 C3 H3 120.0
C3 C4 C5 120.9(4)
C3 C4 H4 119.6
C5 C4 H4 119.6
C6 C5 C4 119.2(4)
C6 C5 H5 120.4
C4 C5 H5 120.4
C5 C6 C1 121.0(4)
C5 C6 H6 119.5
C1 C6 H6 119.5
C8 C7 C12 119.0(4)
C8 C7 P1 124.8(3)
C12 C7 P1 116.0(3)
C7 C8 C9 120.9(4)
C7 C8 H8 119.5
C9 C8 H8 119.5
C10 C9 C8 119.3(5)
C10 C9 H9 120.4
C8 C9 H9 120.4
C11 C10 C9 120.2(4)
C11 C10 H10 119.9
C9 C10 H10 119.9
C12 C11 C10 120.1(5)
C12 C11 H11 120.0
C10 C11 H11 120.0
C11 C12 C7 120.5(5)
C11 C12 H12 119.8
C7 C12 H12 119.8
P2 C13 P1 108.5(2)
P2 C13 H13A 110.0
P1 C13 H13A 110.0
P2 C13 H13B 110.0
P1 C13 H13B 110.0
H13A C13 H13B 108.4
C19 C14 C15 118.8(4)
C19 C14 P2 118.2(3)
C15 C14 P2 122.9(3)
C16 C15 C14 120.1(4)
C16 C15 H15 120.0
C14 C15 H15 120.0
C17 C16 C15 120.4(4)
C17 C16 H16 119.8
C15 C16 H16 119.8
C16 C17 C18 120.5(4)
C16 C17 H17 119.8
C18 C17 H17 119.8
C17 C18 C19 119.8(4)
C17 C18 H18 120.1
C19 C18 H18 120.1
C18 C19 C14 120.4(4)
C18 C19 H19 119.8
C14 C19 H19 119.8
C21 C20 C25 118.8(4)
C21 C20 P2 116.7(3)
C25 C20 P2 124.5(3)
C20 C21 C22 120.4(4)
C20 C21 H21 119.8
C22 C21 H21 119.8
C23 C22 C21 120.2(4)
C23 C22 H22 119.9
C21 C22 H22 119.9
C22 C23 C24 119.7(4)
C22 C23 H23 120.2
C24 C23 H23 120.2
C25 C24 C23 120.7(4)
C25 C24 H24 119.7
C23 C24 H24 119.7
C24 C25 C20 120.2(4)
C24 C25 H25 119.9
C20 C25 H25 119.9
C27 C26 C31 117.9(4)
C27 C26 P3 121.0(3)
C31 C26 P3 120.8(3)
C28 C27 C26 121.1(4)
C28 C27 H27 119.5
C26 C27 H27 119.5
C27 C28 C29 120.3(4)
C27 C28 H28 119.8
C29 C28 H28 119.8
C28 C29 C30 119.7(4)
C28 C29 H29 120.1
C30 C29 H29 120.1
C31 C30 C29 119.9(4)
C31 C30 H30 120.1
C29 C30 H30 120.1
C30 C31 C26 121.0(4)
C30 C31 H31 119.5
C26 C31 H31 119.5
C33 C32 C37 119.0(4)
C33 C32 P3 117.5(3)
C37 C32 P3 123.4(3)
C34 C33 C32 120.8(4)
C34 C33 H33 119.6
C32 C33 H33 119.6
C35 C34 C33 120.0(4)
C35 C34 H34 120.0
C33 C34 H34 120.0
C34 C35 C36 120.0(4)
C34 C35 H35 120.0
C36 C35 H35 120.0
C35 C36 C37 120.0(4)
C35 C36 H36 120.0
C37 C36 H36 120.0
C36 C37 C32 120.2(4)
C36 C37 H37 119.9
C32 C37 H37 119.9
P4 C38 P3 113.1(2)
P4 C38 H38A 109.0
P3 C38 H38A 109.0
P4 C38 H38B 109.0
P3 C38 H38B 109.0
H38A C38 H38B 107.8
C40 C39 C44 118.9(4)
C40 C39 P4 117.9(3)
C44 C39 P4 123.2(3)
C39 C40 C41 120.4(4)
C39 C40 H40 119.8
C41 C40 H40 119.8
C42 C41 C40 119.7(4)
C42 C41 H41 120.2
C40 C41 H41 120.2
C43 C42 C41 120.4(4)
C43 C42 H42 119.8
C41 C42 H42 119.8
C42 C43 C44 120.5(4)
C42 C43 H43 119.8
C44 C43 H43 119.8
C43 C44 C39 120.1(4)
C43 C44 H44 119.9
C39 C44 H44 119.9
C46 C45 C50 118.5(4)
C46 C45 P4 117.3(3)
C50 C45 P4 124.1(3)
C45 C46 C47 120.6(4)
C45 C46 H46 119.7
C47 C46 H46 119.7
C48 C47 C46 120.2(4)
C48 C47 H47 119.9
C46 C47 H47 119.9
C47 C48 C49 119.3(4)
C47 C48 H48 120.3
C49 C48 H48 120.3
C48 C49 C50 121.0(4)
C48 C49 H49 119.5
C50 C49 H49 119.5
C49 C50 C45 120.2(4)
C49 C50 H50 119.9
C45 C50 H50 119.9
C52 C51 C56 118.2(4)
C52 C51 P5 123.9(3)
C56 C51 P5 117.9(3)
C51 C52 C53 120.3(4)
C51 C52 H52 119.8
C53 C52 H52 119.8
C54 C53 C52 120.6(4)
C54 C53 H53 119.7
C52 C53 H53 119.7
C53 C54 C55 119.8(4)
C53 C54 H54 120.1
C55 C54 H54 120.1
C56 C55 C54 119.3(4)
C56 C55 H55 120.4
C54 C55 H55 120.4
C55 C56 C51 121.7(4)
C55 C56 H56 119.1
C51 C56 H56 119.1
C62 C57 C58 119.3(4)
C62 C57 P5 118.6(3)
C58 C57 P5 122.1(3)
C59 C58 C57 120.3(4)
C59 C58 H58 119.9
C57 C58 H58 119.9
C58 C59 C60 120.2(4)
C58 C59 H59 119.9
C60 C59 H59 119.9
C61 C60 C59 119.6(4)
C61 C60 H60 120.2
C59 C60 H60 120.2
C60 C61 C62 120.4(4)
C60 C61 H61 119.8
C62 C61 H61 119.8
C57 C62 C61 120.2(4)
C57 C62 H62 119.9
C61 C62 H62 119.9
P6 C63 P5 112.6(2)
P6 C63 H63A 109.1
P5 C63 H63A 109.1
P6 C63 H63B 109.1
P5 C63 H63B 109.1
H63A C63 H63B 107.8
C65 C64 C69 118.5(4)
C65 C64 P6 122.1(3)
C69 C64 P6 119.4(3)
C66 C65 C64 121.7(4)
C66 C65 H65 119.1
C64 C65 H65 119.1
C65 C66 C67 119.0(4)
C65 C66 H66 120.5
C67 C66 H66 120.5
C66 C67 C68 120.9(4)
C66 C67 H67 119.5
C68 C67 H67 119.5
C67 C68 C69 119.5(4)
C67 C68 H68 120.2
C69 C68 H68 120.2
C68 C69 C64 120.3(4)
C68 C69 H69 119.8
C64 C69 H69 119.8
C75 C70 C71 117.8(4)
C75 C70 P6 119.7(3)
C71 C70 P6 122.4(3)
C72 C71 C70 121.1(4)
C72 C71 H71 119.5
C70 C71 H71 119.5
C73 C72 C71 120.5(4)
C73 C72 H72 119.8
C71 C72 H72 119.8
C72 C73 C74 119.5(4)
C72 C73 H73 120.3
C74 C73 H73 120.3
C73 C74 C75 120.3(4)
C73 C74 H74 119.9
C75 C74 H74 119.9
C70 C75 C74 120.8(4)
C70 C75 H75 119.6
C74 C75 H75 119.6
O2 C76 O1 125.4(4)
O2 C76 C77 119.4(4)
O1 C76 C77 115.2(4)
C76 C77 H77A 109.5
C76 C77 H77B 109.5
H77A C77 H77B 109.5
C76 C77 H77C 109.5
H77A C77 H77C 109.5
H77B C77 H77C 109.5
O3 C78 O4 127.1(4)
O3 C78 C79 116.3(4)
O4 C78 C79 116.6(4)
C78 C79 H79A 109.5
C78 C79 H79B 109.5
H79A C79 H79B 109.5
C78 C79 H79C 109.5
H79A C79 H79C 109.5
H79B C79 H79C 109.5
C85 C80 C81 120.4(4)
C85 C80 H80 119.8
C81 C80 H80 119.8
C80 C81 C82 119.2(4)
C80 C81 H81 120.4
C82 C81 H81 120.4
C83 C82 C81 120.8(4)
C83 C82 H82 119.6
C81 C82 H82 119.6
C82 C83 C84 120.2(4)
C82 C83 H83 119.9
C84 C83 H83 119.9
C83 C84 C85 119.0(4)
C83 C84 H84 120.5
C85 C84 H84 120.5
C80 C85 C84 120.4(4)
C80 C85 H85 119.8
C84 C85 H85 119.8
C87 C86 C91 120.4(5)
C87 C86 H86 119.8
C91 C86 H86 119.8
C86 C87 C88 119.4(4)
C86 C87 H87 120.3
C88 C87 H87 120.3
C87 C88 C89 120.8(5)
C87 C88 H88 119.6
C89 C88 H88 119.6
C90 C89 C88 119.2(5)
C90 C89 H89 120.4
C88 C89 H89 120.4
C89 C90 C91 120.4(4)
C89 C90 H90 119.8
C91 C90 H90 119.8
C90 C91 C86 119.8(5)
C90 C91 H91 120.1
C86 C91 H91 120.1
O1 Cu1 P6 116.60(8)
O1 Cu1 P1 94.82(8)
P6 Cu1 P1 120.39(4)
O1 Cu1 Cu2 100.45(7)
P6 Cu1 Cu2 126.80(4)
P1 Cu1 Cu2 90.81(4)
O1 Cu1 H200 102.3(11)
P6 Cu1 H200 100.9(12)
P1 Cu1 H200 121.2(11)
Cu2 Cu1 H200 31.1(11)
O4 Cu2 P2 102.86(8)
O4 Cu2 P3 114.84(8)
P2 Cu2 P3 104.07(4)
O4 Cu2 Cu3 83.56(7)
P2 Cu2 Cu3 156.41(3)
P3 Cu2 Cu3 93.30(3)
O4 Cu2 Cu1 130.25(8)
P2 Cu2 Cu1 92.23(4)
P3 Cu2 Cu1 106.54(3)
Cu3 Cu2 Cu1 67.25(2)
O4 Cu2 H200 102.1(13)
P2 Cu2 H200 123.7(12)
P3 Cu2 H200 109.6(13)
Cu3 Cu2 H200 33.3(12)
Cu1 Cu2 H200 35.7(13)
O3 Cu3 P5 107.51(8)
O3 Cu3 P4 107.59(8)
P5 Cu3 P4 118.36(4)
O3 Cu3 Cu2 80.75(8)
P5 Cu3 Cu2 141.60(4)
P4 Cu3 Cu2 92.90(3)
O3 Cu3 H200 100.0(12)
P5 Cu3 H200 112.7(12)
P4 Cu3 H200 109.0(12)
Cu2 Cu3 H200 30.3(12)
C76 O1 Cu1 125.5(3)
C78 O3 Cu3 125.4(3)
C78 O4 Cu2 122.3(2)
C7 P1 C1 101.74(18)
C7 P1 C13 104.03(19)
C1 P1 C13 102.01(18)
C7 P1 Cu1 110.44(14)
C1 P1 Cu1 120.87(14)
C13 P1 Cu1 115.67(13)
C14 P2 C20 101.86(17)
C14 P2 C13 104.06(18)
C20 P2 C13 104.15(19)
C14 P2 Cu2 123.57(14)
C20 P2 Cu2 112.21(14)
C13 P2 Cu2 109.12(13)
C26 P3 C38 100.47(17)
C26 P3 C32 104.10(18)
C38 P3 C32 104.72(17)
C26 P3 Cu2 117.03(12)
C38 P3 Cu2 109.65(13)
C32 P3 Cu2 118.73(14)
C39 P4 C38 103.87(18)
C39 P4 C45 104.35(17)
C38 P4 C45 99.12(17)
C39 P4 Cu3 119.33(14)
C38 P4 Cu3 109.17(13)
C45 P4 Cu3 118.29(13)
C51 P5 C57 101.03(18)
C51 P5 C63 101.46(17)
C57 P5 C63 103.50(18)
C51 P5 Cu3 116.59(13)
C57 P5 Cu3 118.30(13)
C63 P5 Cu3 113.64(13)
C64 P6 C70 101.27(18)
C64 P6 C63 101.87(18)
C70 P6 C63 100.19(18)
C64 P6 Cu1 114.58(13)
C70 P6 Cu1 124.49(14)
C63 P6 Cu1 111.37(13)

loop_
_geom_bond_atom_site_label_1
_geom_bond_atom_site_label_2
_geom_bond_distance
C1 C6 1.397(6)
C1 C2 1.402(5)
C1 P1 1.835(4)
C2 C3 1.379(5)
C2 H2 0.9500
C3 C4 1.376(6)
C3 H3 0.9500
C4 C5 1.387(6)
C4 H4 0.9500
C5 C6 1.382(6)
C5 H5 0.9500
C6 H6 0.9500
C7 C8 1.384(6)
C7 C12 1.402(6)
C7 P1 1.831(4)
C8 C9 1.397(6)
C8 H8 0.9500
C9 C10 1.396(7)
C9 H9 0.9500
C10 C11 1.387(7)
C10 H10 0.9500
C11 C12 1.385(6)
C11 H11 0.9500
C12 H12 0.9500
C13 P2 1.839(4)
C13 P1 1.846(4)
C13 H13A 0.9900
C13 H13B 0.9900
C14 C19 1.393(6)
C14 C15 1.400(6)
C14 P2 1.827(4)
C15 C16 1.384(6)
C15 H15 0.9500
C16 C17 1.372(7)
C16 H16 0.9500
C17 C18 1.377(6)
C17 H17 0.9500
C18 C19 1.392(6)
C18 H18 0.9500
C19 H19 0.9500
C20 C21 1.388(6)
C20 C25 1.397(6)
C20 P2 1.831(4)
C21 C22 1.401(6)
C21 H21 0.9500
C22 C23 1.372(6)
C22 H22 0.9500
C23 C24 1.385(6)
C23 H23 0.9500
C24 C25 1.384(6)
C24 H24 0.9500
C25 H25 0.9500
C26 C27 1.399(5)
C26 C31 1.401(5)
C26 P3 1.830(4)
C27 C28 1.381(6)
C27 H27 0.9500
C28 C29 1.383(6)
C28 H28 0.9500
C29 C30 1.391(6)
C29 H29 0.9500
C30 C31 1.387(6)
C30 H30 0.9500
C31 H31 0.9500
C32 C33 1.390(5)
C32 C37 1.395(5)
C32 P3 1.843(4)
C33 C34 1.384(5)
C33 H33 0.9500
C34 C35 1.379(6)
C34 H34 0.9500
C35 C36 1.390(6)
C35 H35 0.9500
C36 C37 1.390(5)
C36 H36 0.9500
C37 H37 0.9500
C38 P4 1.829(4)
C38 P3 1.834(4)
C38 H38A 0.9900
C38 H38B 0.9900
C39 C40 1.391(5)
C39 C44 1.403(5)
C39 P4 1.826(4)
C40 C41 1.402(5)
C40 H40 0.9500
C41 C42 1.381(6)
C41 H41 0.9500
C42 C43 1.377(6)
C42 H42 0.9500
C43 C44 1.389(5)
C43 H43 0.9500
C44 H44 0.9500
C45 C46 1.392(5)
C45 C50 1.400(5)
C45 P4 1.832(4)
C46 C47 1.398(5)
C46 H46 0.9500
C47 C48 1.380(6)
C47 H47 0.9500
C48 C49 1.383(6)
C48 H48 0.9500
C49 C50 1.384(6)
C49 H49 0.9500
C50 H50 0.9500
C51 C52 1.392(5)
C51 C56 1.393(5)
C51 P5 1.833(4)
C52 C53 1.394(5)
C52 H52 0.9500
C53 C54 1.375(6)
C53 H53 0.9500
C54 C55 1.397(6)
C54 H54 0.9500
C55 C56 1.382(5)
C55 H55 0.9500
C56 H56 0.9500
C57 C62 1.391(5)
C57 C58 1.396(6)
C57 P5 1.845(4)
C58 C59 1.388(6)
C58 H58 0.9500
C59 C60 1.391(6)
C59 H59 0.9500
C60 C61 1.385(6)
C60 H60 0.9500
C61 C62 1.392(6)
C61 H61 0.9500
C62 H62 0.9500
C63 P6 1.844(4)
C63 P5 1.849(4)
C63 H63A 0.9900
C63 H63B 0.9900
C64 C65 1.395(6)
C64 C69 1.399(5)
C64 P6 1.836(4)
C65 C66 1.380(6)
C65 H65 0.9500
C66 C67 1.386(6)
C66 H66 0.9500
C67 C68 1.388(6)
C67 H67 0.9500
C68 C69 1.396(6)
C68 H68 0.9500
C69 H69 0.9500
C70 C75 1.385(6)
C70 C71 1.399(5)
C70 P6 1.839(4)
C71 C72 1.384(6)
C71 H71 0.9500
C72 C73 1.372(6)
C72 H72 0.9500
C73 C74 1.382(6)
C73 H73 0.9500
C74 C75 1.395(6)
C74 H74 0.9500
C75 H75 0.9500
C76 O2 1.242(5)
C76 O1 1.278(5)
C76 C77 1.517(6)
C77 H77A 0.9800
C77 H77B 0.9800
C77 H77C 0.9800
C78 O3 1.254(5)
C78 O4 1.254(5)
C78 C79 1.524(6)
C79 H79A 0.9800
C79 H79B 0.9800
C79 H79C 0.9800
C80 C85 1.387(6)
C80 C81 1.400(6)
C80 H80 0.9500
C81 C82 1.402(6)
C81 H81 0.9500
C82 C83 1.386(6)
C82 H82 0.9500
C83 C84 1.404(6)
C83 H83 0.9500
C84 C85 1.413(6)
C84 H84 0.9500
C85 H85 0.9500
C86 C87 1.375(6)
C86 C91 1.383(6)
C86 H86 0.9500
C87 C88 1.379(7)
C87 H87 0.9500
C88 C89 1.386(6)
C88 H88 0.9500
C89 C90 1.376(7)
C89 H89 0.9500
C90 C91 1.381(7)
C90 H90 0.9500
C91 H91 0.9500
Cu1 O1 2.077(3)
Cu1 P6 2.2745(12)
Cu1 P1 2.2795(12)
Cu1 Cu2 2.8162(8)
Cu1 H200 1.79(4)
Cu2 O4 2.087(3)
Cu2 P2 2.2667(12)
Cu2 P3 2.2845(12)
Cu2 Cu3 2.8076(9)
Cu2 H200 1.58(4)
Cu3 O3 2.088(3)
Cu3 P5 2.2827(12)
Cu3 P4 2.2836(12)
Cu3 H200 1.72(4)
